data_1563083
loop_
_publ_author_name
'Day, Bradley E.'
'Bley, Nicholas D.'
'Jones, Heather R.'
'McCullough, Ryan M.'
'Eng, Hank W.'
'Porter, Spencer H.'
'Woodward, Patrick M.'
'Barnes, Paris W.'

_publ_section_title
;
 Structures of ordered tungsten- or molybdenum-containing quaternary
 perovskite oxides
;
_journal_name_full 'Journal of Solid State Chemistry'
_journal_page_first 107
_journal_page_last 116
_journal_paper_doi 10.1016/j.jssc.2011.11.007
_journal_volume 185
_journal_year 2012
_chemical_formula_sum 'O6 Sr2 W Zn'
_chemical_formula_weight 520.46
_space_group_IT_number 14
_space_group_name_Hall '-P 2yn'
_space_group_name_H-M_alt 'P 1 21/n 1'
_symmetry_cell_setting monoclinic
_symmetry_space_group_name_H-M 'P 1 21/n 1'
_cell_angle_alpha 90.0
_cell_angle_beta 89.962(4)
_cell_angle_gamma 90.0
_cell_formula_units_Z 2
_cell_length_a 5.63213(27)
_cell_length_b 5.60804(26)
_cell_length_c 7.9266(4)
_cell_volume 250.36(2)
_computing_structure_refinement GSAS
_pd_proc_ls_prof_R_factor 0.0426
_pd_proc_ls_prof_wR_factor 0.0699
_refine_ls_goodness_of_fit_all 1.31
_refine_ls_matrix_type full
_refine_ls_number_parameters 69
_refine_ls_number_restraints 0
_refine_ls_shift/su_max 0.04
_refine_ls_shift/su_mean 0.01
_cod_data_source_file mmc6.cif
_cod_data_source_block 22435
_cod_depositor_comments
;
The following automatic conversions were performed:

data item '_geom_angle_publ_flag' value 'N' was changed to 'n' in
accordance with the built-in table derived from the CIF Core
dictionary named 'cif_core.dic' version 2.4.5 last updated on
2014-11-21 (465 times).

data item '_geom_bond_publ_flag' value 'N' was changed to 'n' in
accordance with the built-in table derived from the CIF Core
dictionary named 'cif_core.dic' version 2.4.5 last updated on
2014-11-21 (72 times).

Automatic conversion script
Id: cif_fix_values 8369 2020-08-20 11:38:08Z andrius 
;
_cod_original_cell_volume 250.363(35)
_cod_original_sg_symbol_H-M 'P 21/n'
_cod_database_code 1563083

loop_
_symmetry_equiv_pos_site_id
_symmetry_equiv_pos_as_xyz
1 +x,+y,+z
2 -x+1/2,+y+1/2,-z+1/2
-1 -x,-y,-z
-2 +x+1/2,-y+1/2,+z+1/2

loop_
_atom_site_aniso_label
_atom_site_aniso_U_11
_atom_site_aniso_U_12
_atom_site_aniso_U_13
_atom_site_aniso_U_22
_atom_site_aniso_U_23
_atom_site_aniso_U_33
O1 0.0081(13) 0.0041(12) 0.0037(13) 0.0040(9) -0.0010(13) 0.0121(19)
O2 0.0174(20) -0.0046(14) 0.0017(17) 0.0033(10) 0.0005(11) 0.0157(21)
O3 0.0090(8) -0.0018(11) -0.0005(10) 0.0166(15) -0.0042(20) 0.0052(11)

loop_
_atom_site_type_symbol
_atom_site_label
_atom_site_fract_x
_atom_site_fract_y
_atom_site_fract_z
_atom_site_occupancy
_atom_site_thermal_displace_type
_atom_site_U_iso_or_equiv
_atom_site_symmetry_multiplicity
Sr Sr 0.5000(4) 0.5095(4) 0.2493(7) 1.0 Uiso 0.00872(17) 4
Zn Zn 0.0 0.5 0.0 1.0 Uiso 0.0059(4) 2
O O1 0.2741(7) 0.2530(6) 0.0234(7) 1.0 Uani 0.00807 4
O O2 0.2420(8) 0.7796(6) 0.0259(7) 1.0 Uani 0.01215 4
O O3 0.54914(35) -0.0015(6) 0.2397(6) 1.0 Uani 0.01026 4
W W 0.5 0.0 0.0 1.0 Uiso 0.0031(4) 2

loop_
_atom_type_symbol
_atom_type_number_in_cell
Sr 4.0
Zn 2.0
O 12.0
W 2.0

loop_
_geom_angle_atom_site_label_1
_geom_angle_atom_site_label_2
_geom_angle_atom_site_label_3
_geom_angle
_geom_angle_site_symmetry_1
_geom_angle_site_symmetry_2
_geom_angle_site_symmetry_3
_geom_angle_publ_flag
Sr Sr Sr 89.76(10) 2_545 . 2_555 n
Sr Sr Sr 90.245(4) 2_545 . 2_645 n
Sr Sr Sr 179.6660(19) 2_545 . 2_655 n
Sr Sr Sr 89.05(16) 2_545 . -1_665 n
Sr Sr Sr 88.78(18) 2_545 . -1_666 n
Sr Sr Zn 53.89(8) 2_545 . 1_555 n
Sr Sr Zn 124.79(16) 2_545 . 1_655 n
Sr Sr Zn 54.50(8) 2_545 . 2_545 n
Sr Sr Zn 124.79(19) 2_545 . 2_555 n
Sr Sr O1 43.27(12) 2_545 . 1_555 n
Sr Sr O1 87.18(16) 2_545 . 2_555 n
Sr Sr O1 130.58(27) 2_545 . -1_665 n
Sr Sr O2 90.91(13) 2_545 . 1_555 n
Sr Sr O2 43.40(12) 2_545 . 2_545 n
Sr Sr O2 129.20(27) 2_545 . -2_676 n
Sr Sr O3 50.66(4) 2_545 . 1_555 n
Sr Sr O3 140.63(10) 2_545 . 1_565 n
Sr Sr O3 133.68(11) 2_545 . 2_655 n
Sr Sr W 54.62(8) 2_545 . 1_555 n
Sr Sr W 125.07(15) 2_545 . 1_565 n
Sr Sr W 53.75(10) 2_545 . 2_555 n
Sr Sr W 124.50(15) 2_545 . 2_655 n
Sr Sr Sr 179.6643(19) 2_555 . 2_645 n
Sr Sr Sr 90.245(4) 2_555 . 2_655 n
Sr Sr Sr 91.23(17) 2_555 . -1_665 n
Sr Sr Sr 90.95(19) 2_555 . -1_666 n
Sr Sr Zn 55.43(9) 2_555 . 1_555 n
Sr Sr Zn 126.33(17) 2_555 . 1_655 n
Sr Sr Zn 125.30(18) 2_555 . 2_545 n
Sr Sr Zn 55.02(8) 2_555 . 2_555 n
Sr Sr O1 92.58(14) 2_555 . 1_555 n
Sr Sr O1 41.13(11) 2_555 . 2_555 n
Sr Sr O1 89.33(15) 2_555 . -1_665 n
Sr Sr O2 40.32(12) 2_555 . 1_555 n
Sr Sr O2 88.66(16) 2_555 . 2_545 n
Sr Sr O2 92.54(15) 2_555 . -2_676 n
Sr Sr O3 140.38(10) 2_555 . 1_555 n
Sr Sr O3 50.91(4) 2_555 . 1_565 n
Sr Sr O3 136.47(10) 2_555 . 2_655 n
Sr Sr W 125.58(15) 2_555 . 1_555 n
Sr Sr W 55.13(8) 2_555 . 1_565 n
Sr Sr W 55.28(11) 2_555 . 2_555 n
Sr Sr W 126.03(16) 2_555 . 2_655 n
Sr Sr Sr 89.75(10) 2_645 . 2_655 n
Sr Sr Sr 89.10(19) 2_645 . -1_665 n
Sr Sr Sr 88.72(17) 2_645 . -1_666 n
Sr Sr Zn 124.81(15) 2_645 . 1_555 n
Sr Sr Zn 53.90(11) 2_645 . 1_655 n
Sr Sr Zn 54.47(8) 2_645 . 2_545 n
Sr Sr Zn 124.74(16) 2_645 . 2_555 n
Sr Sr O1 87.65(14) 2_645 . 1_555 n
Sr Sr O1 138.54(29) 2_645 . 2_555 n
Sr Sr O1 90.92(17) 2_645 . -1_665 n
Sr Sr O2 140.01(29) 2_645 . 1_555 n
Sr Sr O2 91.11(14) 2_645 . 2_545 n
Sr Sr O2 87.20(14) 2_645 . -2_676 n
Sr Sr O3 39.64(4) 2_645 . 1_555 n
Sr Sr O3 129.10(11) 2_645 . 1_565 n
Sr Sr O3 43.51(11) 2_645 . 2_655 n
Sr Sr W 54.66(8) 2_645 . 1_555 n
Sr Sr W 125.10(19) 2_645 . 1_565 n
Sr Sr W 124.49(16) 2_645 . 2_555 n
Sr Sr W 53.73(9) 2_645 . 2_655 n
Sr Sr Sr 91.28(19) 2_655 . -1_665 n
Sr Sr Sr 90.89(17) 2_655 . -1_666 n
Sr Sr Zn 126.35(16) 2_655 . 1_555 n
Sr Sr Zn 55.43(10) 2_655 . 1_655 n
Sr Sr Zn 125.26(15) 2_655 . 2_545 n
Sr Sr Zn 54.98(8) 2_655 . 2_555 n
Sr Sr O1 137.06(31) 2_655 . 1_555 n
Sr Sr O1 92.61(14) 2_655 . 2_555 n
Sr Sr O1 49.75(12) 2_655 . -1_665 n
Sr Sr O2 89.31(13) 2_655 . 1_555 n
Sr Sr O2 136.27(31) 2_655 . 2_545 n
Sr Sr O2 50.47(11) 2_655 . -2_676 n
Sr Sr O3 129.35(10) 2_655 . 1_555 n
Sr Sr O3 39.40(4) 2_655 . 1_565 n
Sr Sr O3 46.29(10) 2_655 . 2_655 n
Sr Sr W 125.61(18) 2_655 . 1_555 n
Sr Sr W 55.17(8) 2_655 . 1_565 n
Sr Sr W 126.02(17) 2_655 . 2_555 n
Sr Sr W 55.26(8) 2_655 . 2_655 n
Sr Sr Sr 176.92(13) -1_665 . -1_666 n
Sr Sr Zn 54.91(8) -1_665 . 1_555 n
Sr Sr Zn 54.96(10) -1_665 . 1_655 n
Sr Sr Zn 123.28(11) -1_665 . 2_545 n
Sr Sr Zn 127.39(12) -1_665 . 2_555 n
Sr Sr O1 45.84(14) -1_665 . 1_555 n
Sr Sr O1 132.17(15) -1_665 . 2_555 n
Sr Sr O1 41.58(14) -1_665 . -1_665 n
Sr Sr O2 50.96(13) -1_665 . 1_555 n
Sr Sr O2 132.45(17) -1_665 . 2_545 n
Sr Sr O2 141.55(17) -1_665 . -2_676 n
Sr Sr O3 86.95(16) -1_665 . 1_555 n
Sr Sr O3 89.96(17) -1_665 . 1_565 n
Sr Sr O3 91.97(20) -1_665 . 2_655 n
Sr Sr W 53.79(8) -1_665 . 1_555 n
Sr Sr W 55.85(9) -1_665 . 1_565 n
Sr Sr W 125.14(11) -1_665 . 2_555 n
Sr Sr W 125.18(14) -1_665 . 2_655 n
Sr Sr Zn 125.04(13) -1_666 . 1_555 n
Sr Sr Zn 124.98(11) -1_666 . 1_655 n
Sr Sr Zn 53.64(9) -1_666 . 2_545 n
Sr Sr Zn 55.69(9) -1_666 . 2_555 n
Sr Sr O1 131.86(21) -1_666 . 1_555 n
Sr Sr O1 49.88(17) -1_666 . 2_555 n
Sr Sr O1 140.64(16) -1_666 . -1_665 n
Sr Sr O2 131.27(20) -1_666 . 1_555 n
Sr Sr O2 45.44(19) -1_666 . 2_545 n
Sr Sr O2 40.46(13) -1_666 . -2_676 n
Sr Sr O3 89.98(15) -1_666 . 1_555 n
Sr Sr O3 93.11(17) -1_666 . 1_565 n
Sr Sr O3 87.94(17) -1_666 . 2_655 n
Sr Sr W 123.13(11) -1_666 . 1_555 n
Sr Sr W 127.22(12) -1_666 . 1_565 n
Sr Sr W 54.81(10) -1_666 . 2_555 n
Sr Sr W 54.75(8) -1_666 . 2_655 n
Zn Sr Zn 109.87(16) 1_555 . 1_655 n
Zn Sr Zn 108.39(6) 1_555 . 2_545 n
Zn Sr Zn 110.43(7) 1_555 . 2_555 n
Zn Sr O1 37.17(8) 1_555 . 1_555 n
Zn Sr O1 85.66(11) 1_555 . 2_555 n
Zn Sr O1 86.37(17) 1_555 . -1_665 n
Zn Sr O2 37.35(7) 1_555 . 1_555 n
Zn Sr O2 87.53(11) 1_555 . 2_545 n
Zn Sr O2 147.45(14) 1_555 . -2_676 n
Zn Sr O3 92.76(10) 1_555 . 1_555 n
Zn Sr O3 94.69(11) 1_555 . 1_565 n
Zn Sr O3 146.86(24) 1_555 . 2_655 n
Zn Sr W 70.15(8) 1_555 . 1_555 n
Zn Sr W 71.18(8) 1_555 . 1_565 n
Zn Sr W 70.26(5) 1_555 . 2_555 n
Zn Sr W 178.22(8) 1_555 . 2_655 n
Zn Sr Zn 108.36(7) 1_655 . 2_545 n
Zn Sr Zn 110.40(6) 1_655 . 2_555 n
Zn Sr O1 89.81(19) 1_655 . 1_555 n
Zn Sr O1 147.90(10) 1_655 . 2_555 n
Zn Sr O1 37.21(8) 1_655 . -1_665 n
Zn Sr O2 94.10(18) 1_655 . 1_555 n
Zn Sr O2 144.97(11) 1_655 . 2_545 n
Zn Sr O2 93.25(11) 1_655 . -2_676 n
Zn Sr O3 83.73(11) 1_655 . 1_555 n
Zn Sr O3 85.26(11) 1_655 . 1_565 n
Zn Sr O3 37.04(12) 1_655 . 2_655 n
Zn Sr W 70.17(9) 1_655 . 1_555 n
Zn Sr W 71.20(9) 1_655 . 1_565 n
Zn Sr W 178.22(8) 1_655 . 2_555 n
Zn Sr W 70.25(5) 1_655 . 2_655 n
Zn Sr Zn 109.33(16) 2_545 . 2_555 n
Zn Sr O1 86.55(13) 2_545 . 1_555 n
Zn Sr O1 91.94(18) 2_545 . 2_555 n
Zn Sr O1 145.05(13) 2_545 . -1_665 n
Zn Sr O2 145.19(11) 2_545 . 1_555 n
Zn Sr O2 36.65(9) 2_545 . 2_545 n
Zn Sr O2 84.31(15) 2_545 . -2_676 n
Zn Sr O3 36.70(10) 2_545 . 1_555 n
Zn Sr O3 146.33(21) 2_545 . 1_565 n
Zn Sr O3 87.70(13) 2_545 . 2_655 n
Zn Sr W 69.49(4) 2_545 . 1_555 n
Zn Sr W 179.13(16) 2_545 . 1_565 n
Zn Sr W 70.02(9) 2_545 . 2_555 n
Zn Sr W 69.99(8) 2_545 . 2_655 n
Zn Sr O1 147.51(11) 2_555 . 1_555 n
Zn Sr O1 37.84(9) 2_555 . 2_555 n
Zn Sr O1 93.74(10) 2_555 . -1_665 n
Zn Sr O2 86.03(12) 2_555 . 1_555 n
Zn Sr O2 90.04(20) 2_555 . 2_545 n
Zn Sr O2 37.84(7) 2_555 . -2_676 n
Zn Sr O3 145.28(21) 2_555 . 1_555 n
Zn Sr O3 37.81(11) 2_555 . 1_565 n
Zn Sr O3 89.95(12) 2_555 . 2_655 n
Zn Sr W 178.82(16) 2_555 . 1_555 n
Zn Sr W 71.54(4) 2_555 . 1_565 n
Zn Sr W 71.04(9) 2_555 . 2_555 n
Zn Sr W 71.01(8) 2_555 . 2_655 n
O1 Sr O1 116.68(13) 1_555 . 2_555 n
O1 Sr O1 87.42(24) 1_555 . -1_665 n
O1 Sr O2 66.79(14) 1_555 . 1_555 n
O1 Sr O2 86.65(8) 1_555 . 2_545 n
O1 Sr O2 170.86(21) 1_555 . -2_676 n
O1 Sr O3 58.90(10) 1_555 . 1_555 n
O1 Sr O3 125.07(23) 1_555 . 1_565 n
O1 Sr O3 119.64(23) 1_555 . 2_655 n
O1 Sr W 33.02(8) 1_555 . 1_555 n
O1 Sr W 92.69(19) 1_555 . 1_565 n
O1 Sr W 89.36(13) 1_555 . 2_555 n
O1 Sr W 141.32(12) 1_555 . 2_655 n
O1 Sr O1 121.29(8) 2_555 . -1_665 n
O1 Sr O2 81.43(8) 2_555 . 1_555 n
O1 Sr O2 59.89(17) 2_555 . 2_545 n
O1 Sr O2 63.56(21) 2_555 . -2_676 n
O1 Sr O3 124.61(20) 2_555 . 1_555 n
O1 Sr O3 65.08(9) 2_555 . 1_565 n
O1 Sr O3 123.54(24) 2_555 . 2_655 n
O1 Sr W 141.69(11) 2_555 . 1_555 n
O1 Sr W 88.78(9) 2_555 . 1_565 n
O1 Sr W 33.66(8) 2_555 . 2_555 n
O1 Sr W 95.09(19) 2_555 . 2_655 n
O1 Sr O2 59.17(19) -1_665 . 1_555 n
O1 Sr O2 173.65(24) -1_665 . 2_545 n
O1 Sr O2 100.21(8) -1_665 . -2_676 n
O1 Sr O3 113.81(21) -1_665 . 1_555 n
O1 Sr O3 57.82(11) -1_665 . 1_565 n
O1 Sr O3 65.82(12) -1_665 . 2_655 n
O1 Sr W 87.31(17) -1_665 . 1_555 n
O1 Sr W 34.41(8) -1_665 . 1_565 n
O1 Sr W 144.28(12) -1_665 . 2_555 n
O1 Sr W 94.60(10) -1_665 . 2_655 n
O2 Sr O2 116.12(13) 1_555 . 2_545 n
O2 Sr O2 121.49(10) 1_555 . -2_676 n
O2 Sr O3 125.63(19) 1_555 . 1_555 n
O2 Sr O3 59.12(11) 1_555 . 1_565 n
O2 Sr O3 124.37(23) 1_555 . 2_655 n
O2 Sr W 94.98(16) 1_555 . 1_555 n
O2 Sr W 34.49(8) 1_555 . 1_565 n
O2 Sr W 87.01(13) 1_555 . 2_555 n
O2 Sr W 144.35(11) 1_555 . 2_655 n
O2 Sr O2 85.91(26) 2_545 . -2_676 n
O2 Sr O3 64.72(9) 2_545 . 1_555 n
O2 Sr O3 124.58(24) 2_545 . 1_565 n
O2 Sr O3 119.34(24) 2_545 . 2_655 n
O2 Sr W 88.96(11) 2_545 . 1_555 n
O2 Sr W 143.75(12) 2_545 . 1_565 n
O2 Sr W 33.39(8) 2_545 . 2_555 n
O2 Sr W 91.45(20) 2_545 . 2_655 n
O2 Sr O3 112.86(17) -2_676 . 1_555 n
O2 Sr O3 63.83(10) -2_676 . 1_565 n
O2 Sr O3 60.23(12) -2_676 . 2_655 n
O2 Sr W 141.41(10) -2_676 . 1_555 n
O2 Sr W 96.45(7) -2_676 . 1_565 n
O2 Sr W 87.34(18) -2_676 . 2_555 n
O2 Sr W 33.80(7) -2_676 . 2_655 n
O3 Sr O3 168.30(15) 1_555 . 1_565 n
O3 Sr O3 83.15(10) 1_555 . 2_655 n
O3 Sr W 33.55(10) 1_555 . 1_555 n
O3 Sr W 142.44(21) 1_555 . 1_565 n
O3 Sr W 94.50(11) 1_555 . 2_555 n
O3 Sr W 85.49(9) 1_555 . 2_655 n
O3 Sr O3 85.69(10) 1_565 . 2_655 n
O3 Sr W 143.35(22) 1_565 . 1_555 n
O3 Sr W 34.53(10) 1_565 . 1_565 n
O3 Sr W 96.51(12) 1_565 . 2_555 n
O3 Sr W 87.09(9) 1_565 . 2_655 n
O3 Sr W 90.00(13) 2_655 . 1_555 n
O3 Sr W 92.31(14) 2_655 . 1_565 n
O3 Sr W 142.73(23) 2_655 . 2_555 n
O3 Sr W 33.22(12) 2_655 . 2_655 n
W Sr W 109.65(16) 1_555 . 1_565 n
W Sr W 108.36(6) 1_555 . 2_555 n
W Sr W 108.38(7) 1_555 . 2_655 n
W Sr W 110.41(7) 1_565 . 2_555 n
W Sr W 110.43(6) 1_565 . 2_655 n
W Sr W 109.56(15) 2_555 . 2_655 n
Sr Zn Sr 109.87(16) 1_455 . 1_555 n
Sr Zn Sr 71.12(5) 1_455 . 2_545 n
Sr Zn Sr 70.10(5) 1_455 . 2_555 n
Sr Zn Sr 70.13(16) 1_455 . -1_565 n
Sr Zn Sr 180.0 1_455 . -1_665 n
Sr Zn Sr 109.90(5) 1_455 . -2_454 n
Sr Zn Sr 108.88(5) 1_455 . -2_464 n
Sr Zn O1 124.46(13) 1_455 . 1_555 n
Sr Zn O1 55.53(13) 1_455 . -1_565 n
Sr Zn O2 117.79(12) 1_455 . 1_555 n
Sr Zn O2 62.21(12) 1_455 . -1_565 n
Sr Zn O3 47.34(9) 1_455 . 2_555 n
Sr Zn O3 132.66(9) 1_455 . -2_565 n
Sr Zn Sr 71.09(5) 1_555 . 2_545 n
Sr Zn Sr 70.07(5) 1_555 . 2_555 n
Sr Zn Sr 179.972 1_555 . -1_565 n
Sr Zn Sr 70.13(16) 1_555 . -1_665 n
Sr Zn Sr 109.93(5) 1_555 . -2_454 n
Sr Zn Sr 108.91(5) 1_555 . -2_464 n
Sr Zn O1 49.63(12) 1_555 . 1_555 n
Sr Zn O1 130.37(12) 1_555 . -1_565 n
Sr Zn O2 52.95(14) 1_555 . 1_555 n
Sr Zn O2 127.05(14) 1_555 . -1_565 n
Sr Zn O3 62.56(11) 1_555 . 2_555 n
Sr Zn O3 117.44(11) 1_555 . -2_565 n
Sr Zn Sr 109.33(16) 2_545 . 2_555 n
Sr Zn Sr 108.91(5) 2_545 . -1_565 n
Sr Zn Sr 108.88(5) 2_545 . -1_665 n
Sr Zn Sr 70.67(16) 2_545 . -2_454 n
Sr Zn Sr 179.9802 2_545 . -2_464 n
Sr Zn O1 53.73(12) 2_545 . 1_555 n
Sr Zn O1 126.27(12) 2_545 . -1_565 n
Sr Zn O2 123.43(16) 2_545 . 1_555 n
Sr Zn O2 56.57(16) 2_545 . -1_565 n
Sr Zn O3 54.28(13) 2_545 . 2_555 n
Sr Zn O3 125.72(13) 2_545 . -2_565 n
Sr Zn Sr 109.93(5) 2_555 . -1_565 n
Sr Zn Sr 109.90(5) 2_555 . -1_665 n
Sr Zn Sr 179.972 2_555 . -2_454 n
Sr Zn Sr 70.67(16) 2_555 . -2_464 n
Sr Zn O1 119.67(14) 2_555 . 1_555 n
Sr Zn O1 60.33(14) 2_555 . -1_565 n
Sr Zn O2 47.70(12) 2_555 . 1_555 n
Sr Zn O2 132.30(12) 2_555 . -1_565 n
Sr Zn O3 55.77(12) 2_555 . 2_555 n
Sr Zn O3 124.23(12) 2_555 . -2_565 n
Sr Zn Sr 109.87(16) -1_565 . -1_665 n
Sr Zn Sr 70.07(5) -1_565 . -2_454 n
Sr Zn Sr 71.09(5) -1_565 . -2_464 n
Sr Zn O1 130.37(12) -1_565 . 1_555 n
Sr Zn O1 49.63(12) -1_565 . -1_565 n
Sr Zn O2 127.05(14) -1_565 . 1_555 n
Sr Zn O2 52.95(14) -1_565 . -1_565 n
Sr Zn O3 117.44(11) -1_565 . 2_555 n
Sr Zn O3 62.56(11) -1_565 . -2_565 n
Sr Zn Sr 70.10(5) -1_665 . -2_454 n
Sr Zn Sr 71.12(5) -1_665 . -2_464 n
Sr Zn O1 55.53(13) -1_665 . 1_555 n
Sr Zn O1 124.46(13) -1_665 . -1_565 n
Sr Zn O2 62.21(12) -1_665 . 1_555 n
Sr Zn O2 117.79(12) -1_665 . -1_565 n
Sr Zn O3 132.66(9) -1_665 . 2_555 n
Sr Zn O3 47.34(9) -1_665 . -2_565 n
Sr Zn Sr 109.33(16) -2_454 . -2_464 n
Sr Zn O1 60.33(14) -2_565 . 1_555 n
Sr Zn O1 119.67(14) -2_565 . -1_565 n
Sr Zn O2 132.30(12) -2_565 . 1_555 n
Sr Zn O2 47.70(12) -2_565 . -1_565 n
Sr Zn O3 124.23(12) -2_565 . 2_555 n
Sr Zn O3 55.77(12) -2_565 . -2_565 n
Sr Zn O1 126.27(12) -2_575 . 1_555 n
Sr Zn O1 53.73(12) -2_575 . -1_565 n
Sr Zn O2 56.57(16) -2_575 . 1_555 n
Sr Zn O2 123.43(16) -2_575 . -1_565 n
Sr Zn O3 125.72(13) -2_575 . 2_555 n
Sr Zn O3 54.28(13) -2_575 . -2_565 n
O1 Zn O1 180.0 1_555 . -1_565 n
O1 Zn O2 90.39(23) 1_555 . 1_555 n
O1 Zn O2 89.61(23) 1_555 . -1_565 n
O1 Zn O3 90.41(17) 1_555 . 2_555 n
O1 Zn O3 89.59(17) 1_555 . -2_565 n
O1 Zn O2 89.61(23) -1_565 . 1_555 n
O1 Zn O2 90.39(23) -1_565 . -1_565 n
O1 Zn O3 89.59(17) -1_565 . 2_555 n
O1 Zn O3 90.41(17) -1_565 . -2_565 n
O2 Zn O2 180.0 1_555 . -1_565 n
O2 Zn O3 89.54(17) 1_555 . 2_555 n
O2 Zn O3 90.46(17) 1_555 . -2_565 n
O2 Zn O3 90.46(17) -1_565 . 2_555 n
O2 Zn O3 89.54(17) -1_565 . -2_565 n
O3 Zn O3 180.0 2_555 . -2_565 n
Sr O1 Sr 95.60(17) 1_555 . 2_545 n
Sr O1 Sr 92.58(24) 1_555 . -1_665 n
Sr O1 Zn 93.20(12) 1_555 . 1_555 n
Sr O1 W 98.61(20) 1_555 . 1_555 n
Sr O1 Sr 170.95(26) 2_545 . -1_665 n
Sr O1 Zn 88.43(14) 2_545 . 1_555 n
Sr O1 W 93.93(18) 2_545 . 1_555 n
Sr O1 Zn 87.25(16) -1_665 . 1_555 n
Sr O1 W 88.66(17) -1_665 . 1_555 n
Zn O1 W 167.66(29) 1_555 . 1_555 n
Sr O2 Sr 96.28(18) 1_555 . 2_555 n
Sr O2 Sr 168.98(25) 1_555 . -2_464 n
Sr O2 Zn 89.70(15) 1_555 . 1_555 n
Sr O2 W 91.34(21) 1_555 . 1_565 n
Sr O2 Sr 94.09(26) 2_555 . -2_464 n
Sr O2 Zn 95.64(15) 2_555 . 1_555 n
Sr O2 W 98.70(16) 2_555 . 1_565 n
Sr O2 Zn 85.59(18) -2_575 . 1_555 n
Sr O2 W 90.74(18) -2_575 . 1_565 n
Zn O2 W 165.41(26) 1_555 . 1_565 n
Sr O3 Sr 168.30(15) 1_545 . 1_555 n
Sr O3 Sr 97.10(12) 1_545 . 2_645 n
Sr O3 Zn 87.91(18) 1_545 . 2_545 n
Sr O3 W 90.99(17) 1_545 . 1_555 n
Sr O3 Sr 94.07(11) 1_555 . 2_645 n
Sr O3 Zn 87.53(17) 1_555 . 2_545 n
Sr O3 W 90.45(17) 1_555 . 1_555 n
Sr O3 Zn 95.62(18) 2_645 . 2_545 n
Sr O3 W 100.29(20) 2_645 . 1_555 n
Zn O3 W 164.07(11) 2_545 . 1_555 n
Sr W Sr 109.65(16) 1_545 . 1_555 n
Sr W Sr 71.12(5) 1_545 . 2_545 n
Sr W Sr 71.10(5) 1_545 . 2_645 n
Sr W Sr 70.35(16) 1_545 . -1_655 n
Sr W Sr 180.0 1_545 . -1_665 n
Sr W Sr 108.90(5) 1_545 . -2_454 n
Sr W Sr 108.88(5) 1_545 . -2_554 n
Sr W O1 123.07(15) 1_545 . 1_555 n
Sr W O1 56.93(15) 1_545 . -1_655 n
Sr W O2 54.17(18) 1_545 . 1_545 n
Sr W O2 125.83(18) 1_545 . -1_665 n
Sr W O3 54.48(13) 1_545 . 1_555 n
Sr W O3 125.52(13) 1_545 . -1_655 n
Sr W Sr 70.09(5) 1_555 . 2_545 n
Sr W Sr 70.08(5) 1_555 . 2_645 n
Sr W Sr 180.0 1_555 . -1_655 n
Sr W Sr 70.35(16) 1_555 . -1_665 n
Sr W Sr 109.92(5) 1_555 . -2_454 n
Sr W Sr 109.91(5) 1_555 . -2_554 n
Sr W O1 48.37(16) 1_555 . 1_555 n
Sr W O1 131.63(16) 1_555 . -1_655 n
Sr W O2 117.99(13) 1_555 . 1_545 n
Sr W O2 62.01(13) 1_555 . -1_665 n
Sr W O3 56.01(13) 1_555 . 1_555 n
Sr W O3 123.99(13) 1_555 . -1_655 n
Sr W Sr 109.56(15) 2_545 . 2_645 n
Sr W Sr 109.91(5) 2_545 . -1_655 n
Sr W Sr 108.88(5) 2_545 . -1_665 n
Sr W Sr 70.44(15) 2_545 . -2_454 n
Sr W Sr 180.0 2_545 . -2_554 n
Sr W O1 52.41(15) 2_545 . 1_555 n
Sr W O1 127.59(15) 2_545 . -1_655 n
Sr W O2 47.91(15) 2_545 . 1_545 n
Sr W O2 132.09(15) 2_545 . -1_665 n
Sr W O3 63.11(9) 2_545 . 1_555 n
Sr W O3 116.89(9) 2_545 . -1_655 n
Sr W Sr 109.92(5) 2_645 . -1_655 n
Sr W Sr 108.90(5) 2_645 . -1_665 n
Sr W Sr 179.9657 2_645 . -2_454 n
Sr W Sr 70.44(15) 2_645 . -2_554 n
Sr W O1 118.40(15) 2_645 . 1_555 n
Sr W O1 61.60(15) 2_645 . -1_655 n
Sr W O2 124.54(17) 2_645 . 1_545 n
Sr W O2 55.46(17) 2_645 . -1_665 n
Sr W O3 46.49(11) 2_645 . 1_555 n
Sr W O3 133.51(11) 2_645 . -1_655 n
Sr W Sr 109.65(16) -1_655 . -1_665 n
Sr W Sr 70.08(5) -1_655 . -2_454 n
Sr W Sr 70.09(5) -1_655 . -2_554 n
Sr W O1 131.63(16) -1_655 . 1_555 n
Sr W O1 48.37(16) -1_655 . -1_655 n
Sr W O2 62.01(13) -1_655 . 1_545 n
Sr W O2 117.99(13) -1_655 . -1_665 n
Sr W O3 123.99(13) -1_655 . 1_555 n
Sr W O3 56.01(13) -1_655 . -1_655 n
Sr W Sr 71.10(5) -1_665 . -2_454 n
Sr W Sr 71.12(5) -1_665 . -2_554 n
Sr W O1 56.93(15) -1_665 . 1_555 n
Sr W O1 123.07(15) -1_665 . -1_655 n
Sr W O2 125.83(18) -1_665 . 1_545 n
Sr W O2 54.17(18) -1_665 . -1_665 n
Sr W O3 125.52(13) -1_665 . 1_555 n
Sr W O3 54.48(13) -1_665 . -1_655 n
Sr W Sr 109.56(15) -2_454 . -2_554 n
Sr W O1 61.60(15) -2_565 . 1_555 n
Sr W O1 118.40(15) -2_565 . -1_655 n
Sr W O2 55.46(17) -2_565 . 1_545 n
Sr W O2 124.54(17) -2_565 . -1_665 n
Sr W O3 133.51(11) -2_565 . 1_555 n
Sr W O3 46.49(11) -2_565 . -1_655 n
Sr W O1 127.59(15) -2_665 . 1_555 n
Sr W O1 52.41(15) -2_665 . -1_655 n
Sr W O2 132.09(15) -2_665 . 1_545 n
Sr W O2 47.91(15) -2_665 . -1_665 n
Sr W O3 116.89(9) -2_665 . 1_555 n
Sr W O3 63.11(9) -2_665 . -1_655 n
O1 W O1 180.0 1_555 . -1_655 n
O1 W O2 87.93(25) 1_555 . 1_545 n
O1 W O2 92.07(25) 1_555 . -1_665 n
O1 W O3 90.22(19) 1_555 . 1_555 n
O1 W O3 89.78(19) 1_555 . -1_655 n
O1 W O2 92.07(25) -1_655 . 1_545 n
O1 W O2 87.93(25) -1_655 . -1_665 n
O1 W O3 89.78(19) -1_655 . 1_555 n
O1 W O3 90.22(19) -1_655 . -1_655 n
O2 W O2 179.9657 1_545 . -1_665 n
O2 W O3 90.05(19) 1_545 . 1_555 n
O2 W O3 89.95(19) 1_545 . -1_655 n
O2 W O3 89.95(19) -1_665 . 1_555 n
O2 W O3 90.05(19) -1_665 . -1_655 n
O3 W O3 179.9802 1_555 . -1_655 n

loop_
_geom_bond_atom_site_label_1
_geom_bond_atom_site_label_2
_geom_bond_distance
_geom_bond_site_symmetry_1
_geom_bond_site_symmetry_2
_geom_bond_publ_flag
Sr Sr 3.9738(34) . 2_545 n
Sr Sr 3.9738(34) . 2_555 n
Sr Sr 3.9743(34) . 2_645 n
Sr Sr 3.9743(34) . 2_655 n
Sr Sr 3.953(11) . -1_665 n
Sr Sr 3.976(11) . -1_666 n
Sr Zn 3.4415(34) . 1_555 n
Sr Zn 3.440(4) . 1_655 n
Sr Zn 3.480(4) . 2_545 n
Sr Zn 3.394(4) . 2_555 n
Sr O1 2.626(5) . 1_555 n
Sr O1 2.737(6) . 2_555 n
Sr O1 2.839(6) . -1_665 n
Sr O1 3.046(6) . -2_555 n
Sr O2 2.747(6) . 1_555 n
Sr O2 2.587(6) . 2_545 n
Sr O2 3.081(5) . -1_665 n
Sr O2 2.841(6) . -2_565 n
Sr O3 2.880(4) . 1_555 n
Sr O3 2.757(4) . 1_565 n
Sr O3 3.0945(33) . 2_555 n
Sr O3 2.5418(32) . 2_655 n
Sr W 3.474(4) . 1_555 n
Sr W 3.387(4) . 1_565 n
Sr W 3.446(4) . 2_555 n
Sr W 3.4483(34) . 2_655 n
Zn Sr 3.440(4) . 1_455 n
Zn Sr 3.4415(34) . 1_555 n
Zn Sr 3.394(4) . 2_545 n
Zn Sr 3.480(4) . 2_555 n
Zn Sr 3.4415(34) . -1_565 n
Zn Sr 3.440(4) . -1_665 n
Zn Sr 3.480(4) . -2_454 n
Zn Sr 3.394(4) . -2_464 n
Zn O1 2.0826(33) . 1_555 n
Zn O1 2.0826(33) . -1_565 n
Zn O2 2.0879(29) . 1_555 n
Zn O2 2.0879(29) . -1_565 n
Zn O3 2.082(5) . 2_555 n
Zn O3 2.082(5) . -2_454 n
O1 Sr 2.626(5) . 1_555 n
O1 Sr 2.737(6) . 2_545 n
O1 Sr 2.839(6) . -1_665 n
O1 Sr 3.046(6) . -2_454 n
O1 Zn 2.0826(33) . 1_555 n
O1 W 1.9145(30) . 1_555 n
O2 Sr 2.747(6) . 1_555 n
O2 Sr 2.587(6) . 2_555 n
O2 Sr 3.081(5) . -1_665 n
O2 Sr 2.841(6) . -2_464 n
O2 Zn 2.0879(29) . 1_555 n
O2 W 1.9185(31) . 1_565 n
O3 Sr 2.757(4) . 1_545 n
O3 Sr 2.880(4) . 1_555 n
O3 Sr 3.0945(33) . 2_545 n
O3 Sr 2.5418(32) . 2_645 n
O3 Zn 2.082(5) . 2_545 n
O3 W 1.920(5) . 1_555 n
W Sr 3.387(4) . 1_545 n
W Sr 3.474(4) . 1_555 n
W Sr 3.446(4) . 2_545 n
W Sr 3.4483(34) . 2_645 n
W Sr 3.474(4) . -1_655 n
W Sr 3.387(4) . -1_665 n
W Sr 3.4483(34) . -2_454 n
W Sr 3.446(4) . -2_554 n
W O1 1.9145(30) . 1_555 n
W O1 1.9145(30) . -1_655 n
W O2 1.9185(31) . 1_545 n
W O2 1.9185(31) . -1_665 n
W O3 1.920(5) . 1_555 n
W O3 1.920(5) . -1_655 n
